data_4338661
loop_
_publ_author_name
'Huang, Wei'
'Song, Chunxia'
'He, Cheng'
'Lv, Guojun'
'Hu, Xiaoyue'
'Zhu, Xiang'
'Duan, Chunying'

_publ_section_title
;
 Recognition Preference of Rhodamine-Thiospirolactams for Mercury(II) in
 Aqueous Solution
;
_journal_coden_ASTM INOCAJ
_journal_issue 12
_journal_name_full 'Inorganic Chemistry'
_journal_page_first 5061
_journal_page_last 5072
_journal_paper_doi 10.1021/ic8015657
_journal_volume 48
_journal_year 2009
_chemical_formula_sum 'C34 H35 N5 O S'
_chemical_formula_weight 561.73
_space_group_IT_number 14
_symmetry_cell_setting monoclinic
_symmetry_space_group_name_Hall '-P 2yn'
_symmetry_space_group_name_H-M 'P 1 21/n 1'
_atom_sites_solution_hydrogens geom
_atom_sites_solution_primary direct
_atom_sites_solution_secondary difmap
_audit_creation_method SHELXL-97
_cell_angle_alpha 90.00
_cell_angle_beta 115.556(6)
_cell_angle_gamma 90.00
_cell_formula_units_Z 4
_cell_length_a 16.0545(15)
_cell_length_b 12.2284(14)
_cell_length_c 17.1902(16)
_cell_measurement_temperature 273(2)
_cell_volume 3044.6(6)
_computing_cell_refinement 'Bruker SMART'
_computing_data_collection 'Bruker SMART'
_computing_data_reduction 'Bruker SAINT'
_computing_molecular_graphics 'Bruker SHELXTL'
_computing_publication_material 'Bruker SHELXTL'
_computing_structure_refinement 'Bruker SHELXTL'
_computing_structure_solution 'Bruker SHELXTL'
_diffrn_ambient_temperature 273(2)
_diffrn_measured_fraction_theta_full 0.993
_diffrn_measured_fraction_theta_max 0.993
_diffrn_measurement_device_type 'CCD area detector'
_diffrn_measurement_method 'phi and omega scans'
_diffrn_radiation_monochromator graphite
_diffrn_radiation_source 'fine-focus sealed tube'
_diffrn_radiation_type MoK\a
_diffrn_radiation_wavelength 0.71073
_diffrn_reflns_av_R_equivalents 0.0747
_diffrn_reflns_av_sigmaI/netI 0.0699
_diffrn_reflns_limit_h_max 19
_diffrn_reflns_limit_h_min -19
_diffrn_reflns_limit_k_max 14
_diffrn_reflns_limit_k_min -14
_diffrn_reflns_limit_l_max 20
_diffrn_reflns_limit_l_min -20
_diffrn_reflns_number 24319
_diffrn_reflns_theta_full 25.00
_diffrn_reflns_theta_max 25.00
_diffrn_reflns_theta_min 1.45
_exptl_absorpt_coefficient_mu 0.141
_exptl_absorpt_correction_T_max 0.9791
_exptl_absorpt_correction_T_min 0.9655
_exptl_absorpt_correction_type none
_exptl_crystal_colour yellow
_exptl_crystal_density_diffrn 1.225
_exptl_crystal_density_method 'not measured'
_exptl_crystal_description block
_exptl_crystal_F_000 1192
_exptl_crystal_size_max 0.25
_exptl_crystal_size_mid 0.20
_exptl_crystal_size_min 0.15
_refine_diff_density_max 0.129
_refine_diff_density_min -0.185
_refine_diff_density_rms 0.034
_refine_ls_extinction_method none
_refine_ls_goodness_of_fit_ref 1.018
_refine_ls_hydrogen_treatment 'riding mode'
_refine_ls_matrix_type full
_refine_ls_number_parameters 408
_refine_ls_number_reflns 5323
_refine_ls_number_restraints 0
_refine_ls_restrained_S_all 1.018
_refine_ls_R_factor_all 0.1293
_refine_ls_R_factor_gt 0.0487
_refine_ls_shift/su_max 0.001
_refine_ls_shift/su_mean 0.000
_refine_ls_structure_factor_coef Fsqd
_refine_ls_weighting_details 'calc w=1/[\s^2^(Fo^2^)+(0.0347P)^2^+0.0000P] where P=(Fo^2^+2Fc^2^)/3'
_refine_ls_weighting_scheme calc
_refine_ls_wR_factor_gt 0.0876
_refine_ls_wR_factor_ref 0.1023
_reflns_number_gt 2669
_reflns_number_total 5323
_reflns_threshold_expression >2sigma(I)
_cod_data_source_file ic8015657_si_002.cif
_cod_data_source_block 1
_cod_depositor_comments
;
The following automatic conversions were performed:

'_symmetry_cell_setting' value 'Monoclinic' changed to 'monoclinic'
according to
/usr/data/users/saulius/automatic-downloads/retrospective/ACS/lib/dictionaries/cif_core.dic
dictionary named 'cif_core.dic' version 2.4.2 from 2011-04-26.

Automatic conversion script
Id: cif_fix_values 2281 2013-09-26 08:29:07Z andrius 
;
_cod_original_cell_volume 3044.6(5)
_cod_original_sg_symbol_H-M P2(1)/n
_cod_database_code 4338661

loop_
_symmetry_equiv_pos_as_xyz
'x, y, z'
'-x+1/2, y+1/2, -z+1/2'
'-x, -y, -z'
'x-1/2, -y-1/2, z-1/2'

loop_
_atom_site_label
_atom_site_type_symbol
_atom_site_fract_x
_atom_site_fract_y
_atom_site_fract_z
_atom_site_U_iso_or_equiv
_atom_site_adp_type
_atom_site_occupancy
_atom_site_symmetry_multiplicity
_atom_site_calc_flag
_atom_site_refinement_flags
_atom_site_disorder_assembly
_atom_site_disorder_group
S1 S 0.33676(4) 0.68001(5) 0.17425(4) 0.0625(2) Uani 1 1 d . . .
O1 O 0.29830(10) 0.84978(13) 0.35813(10) 0.0619(5) Uani 1 1 d . . .
N5 N 0.27869(18) 0.5435(2) -0.1900(2) 0.1073(9) Uani 1 1 d . . .
N2 N 0.36371(16) 0.60560(19) 0.03089(16) 0.0814(7) Uani 1 1 d . . .
N1 N 0.42719(15) 0.55323(18) 0.10595(15) 0.0778(7) Uani 1 1 d . . .
N3 N 0.09587(18) 0.5972(2) 0.39634(18) 0.0937(8) Uani 1 1 d . . .
N4 N 0.53145(15) 1.11452(18) 0.40504(15) 0.0777(7) Uani 1 1 d . . .
C14 C 0.2240(3) 0.5862(5) -0.2681(3) 0.1339(18) Uani 1 1 d . . .
H14A H 0.2115 0.5432 -0.3165 0.161 Uiso 1 1 calc R . .
C13 C 0.1866(3) 0.6870(5) -0.2803(3) 0.1395(19) Uani 1 1 d . . .
H13A H 0.1498 0.7121 -0.3357 0.167 Uiso 1 1 calc R . .
C12 C 0.2031(2) 0.7516(4) -0.2108(3) 0.1153(13) Uani 1 1 d . . .
H12A H 0.1789 0.8220 -0.2175 0.138 Uiso 1 1 calc R . .
C11 C 0.2572(2) 0.7096(3) -0.1294(2) 0.0978(10) Uani 1 1 d . . .
H11A H 0.2681 0.7505 -0.0804 0.117 Uiso 1 1 calc R . .
C10 C 0.29438(19) 0.6073(3) -0.1221(2) 0.0772(9) Uani 1 1 d . . .
C9 C 0.35422(17) 0.5596(2) -0.0385(2) 0.0768(8) Uani 1 1 d . . .
H9A H 0.3856 0.4949 -0.0363 0.092 Uiso 1 1 calc R . .
C8 C 0.41929(16) 0.58826(19) 0.17341(17) 0.0583(7) Uani 1 1 d . . .
C7 C 0.48073(16) 0.55177(19) 0.25987(16) 0.0526(6) Uani 1 1 d . . .
C6 C 0.55573(17) 0.4812(2) 0.28091(18) 0.0658(7) Uani 1 1 d . . .
H6A H 0.5690 0.4508 0.2380 0.079 Uiso 1 1 calc R . .
C5 C 0.60962(17) 0.4576(2) 0.3663(2) 0.0715(8) Uani 1 1 d . . .
H5B H 0.6598 0.4107 0.3812 0.086 Uiso 1 1 calc R . .
C4 C 0.58999(17) 0.5028(2) 0.43024(17) 0.0684(7) Uani 1 1 d . . .
H4A H 0.6268 0.4859 0.4877 0.082 Uiso 1 1 calc R . .
C3 C 0.51636(16) 0.5724(2) 0.40922(15) 0.0599(7) Uani 1 1 d . . .
H3A H 0.5029 0.6020 0.4523 0.072 Uiso 1 1 calc R . .
C2 C 0.46222(15) 0.59843(18) 0.32378(15) 0.0479(6) Uani 1 1 d . . .
C1 C 0.38617(14) 0.68399(18) 0.29581(13) 0.0484(6) Uani 1 1 d . B .
C15 C 0.31081(14) 0.6600(2) 0.32374(13) 0.0463(6) Uani 1 1 d . . .
C16 C 0.27430(16) 0.5553(2) 0.31930(14) 0.0558(6) Uani 1 1 d . A .
H16A H 0.2983 0.4980 0.2998 0.067 Uiso 1 1 calc R . .
C17 C 0.20425(16) 0.5338(2) 0.34266(14) 0.0589(7) Uani 1 1 d . . .
H17A H 0.1819 0.4628 0.3384 0.071 Uiso 1 1 calc R A .
C18 C 0.16605(17) 0.6172(2) 0.37273(16) 0.0627(7) Uani 1 1 d . A .
C19 C 0.20170(17) 0.7218(2) 0.37666(15) 0.0626(7) Uani 1 1 d . . .
H19A H 0.1778 0.7795 0.3959 0.075 Uiso 1 1 calc R A .
C20 C 0.27183(15) 0.7414(2) 0.35252(14) 0.0509(6) Uani 1 1 d . A .
C23 C 0.05724(19) 0.4888(3) 0.3912(2) 0.0900(9) Uani 1 1 d . A .
H23A H 0.0529 0.4532 0.3391 0.108 Uiso 1 1 calc R . .
H23B H -0.0048 0.4955 0.3869 0.108 Uiso 1 1 calc R . .
C24 C 0.1125(2) 0.4194(3) 0.4663(2) 0.1265(12) Uani 1 1 d . . .
H24A H 0.0839 0.3489 0.4595 0.190 Uiso 1 1 calc R A .
H24B H 0.1159 0.4533 0.5180 0.190 Uiso 1 1 calc R . .
H24C H 0.1736 0.4109 0.4702 0.190 Uiso 1 1 calc R . .
C25 C 0.38043(15) 0.8727(2) 0.35433(14) 0.0482(6) Uani 1 1 d . B .
C26 C 0.41301(15) 0.9776(2) 0.37914(13) 0.0521(6) Uani 1 1 d . . .
H26A H 0.3790 1.0265 0.3955 0.063 Uiso 1 1 calc R B .
C27 C 0.49650(17) 1.0109(2) 0.37990(16) 0.0607(7) Uani 1 1 d . B .
C28 C 0.54373(17) 0.9331(2) 0.35445(18) 0.0774(8) Uani 1 1 d . . .
H28A H 0.6000 0.9515 0.3547 0.093 Uiso 1 1 calc R B .
C29 C 0.50848(17) 0.8306(2) 0.32930(17) 0.0684(7) Uani 1 1 d . B .
H29A H 0.5421 0.7814 0.3129 0.082 Uiso 1 1 calc R . .
C30 C 0.42514(15) 0.79641(19) 0.32696(14) 0.0490(6) Uani 1 1 d . . .
C33 C 0.48480(17) 1.1952(2) 0.43387(16) 0.0717(8) Uani 1 1 d . B .
H33A H 0.5303 1.2461 0.4722 0.086 Uiso 1 1 calc R . .
H33B H 0.4570 1.1584 0.4669 0.086 Uiso 1 1 calc R . .
C34 C 0.41115(17) 1.2587(2) 0.36227(17) 0.0880(9) Uani 1 1 d . . .
H34A H 0.3835 1.3102 0.3863 0.132 Uiso 1 1 calc R B .
H34B H 0.3648 1.2092 0.3248 0.132 Uiso 1 1 calc R . .
H34C H 0.4382 1.2971 0.3301 0.132 Uiso 1 1 calc R . .
C21 C 0.0848(7) 0.6678(11) 0.4611(8) 0.065(4) Uani 0.55(3) 1 d P A 1
H21A H 0.1416 0.7072 0.4945 0.078 Uiso 0.55(3) 1 calc PR A 1
H21B H 0.0692 0.6242 0.5000 0.078 Uiso 0.55(3) 1 calc PR A 1
C22 C 0.0045(9) 0.7497(14) 0.4089(12) 0.117(5) Uani 0.55(3) 1 d P A 1
H22A H -0.0055 0.7977 0.4483 0.176 Uiso 0.55(3) 1 calc PR A 1
H22B H -0.0511 0.7094 0.3761 0.176 Uiso 0.55(3) 1 calc PR A 1
H22C H 0.0209 0.7920 0.3706 0.176 Uiso 0.55(3) 1 calc PR A 1
C21' C 0.0322(13) 0.6992(16) 0.3973(13) 0.097(6) Uani 0.45(3) 1 d P A 2
H21C H 0.0343 0.7578 0.3602 0.117 Uiso 0.45(3) 1 calc PR A 2
H21D H -0.0315 0.6768 0.3790 0.117 Uiso 0.45(3) 1 calc PR A 2
C22' C 0.0714(14) 0.731(2) 0.4826(13) 0.143(7) Uani 0.45(3) 1 d P A 2
H22D H 0.0378 0.7924 0.4897 0.214 Uiso 0.45(3) 1 calc PR A 2
H22E H 0.1345 0.7521 0.4993 0.214 Uiso 0.45(3) 1 calc PR A 2
H22F H 0.0692 0.6717 0.5180 0.214 Uiso 0.45(3) 1 calc PR A 2
C31 C 0.6241(6) 1.1438(4) 0.4124(5) 0.081(3) Uani 0.758(17) 1 d P B 1
H31A H 0.6666 1.0839 0.4387 0.097 Uiso 0.758(17) 1 calc PR B 1
H31B H 0.6470 1.2077 0.4490 0.097 Uiso 0.758(17) 1 calc PR B 1
C32 C 0.6192(7) 1.1676(5) 0.3250(5) 0.119(3) Uani 0.758(17) 1 d P B 1
H32A H 0.6796 1.1865 0.3306 0.178 Uiso 0.758(17) 1 calc PR B 1
H32B H 0.5777 1.2275 0.2994 0.178 Uiso 0.758(17) 1 calc PR B 1
H32C H 0.5973 1.1040 0.2891 0.178 Uiso 0.758(17) 1 calc PR B 1
C31' C 0.5844(15) 1.1625(13) 0.3525(17) 0.066(7) Uani 0.242(17) 1 d P B 2
H31C H 0.5738 1.1193 0.3018 0.079 Uiso 0.242(17) 1 calc PR B 2
H31D H 0.5689 1.2384 0.3364 0.079 Uiso 0.242(17) 1 calc PR B 2
C32' C 0.686(2) 1.1486(18) 0.4262(15) 0.154(10) Uani 0.242(17) 1 d P B 2
H32D H 0.7296 1.1742 0.4056 0.231 Uiso 0.242(17) 1 calc PR B 2
H32E H 0.6977 1.0728 0.4416 0.231 Uiso 0.242(17) 1 calc PR B 2
H32F H 0.6928 1.1904 0.4758 0.231 Uiso 0.242(17) 1 calc PR B 2

loop_
_atom_site_aniso_label
_atom_site_aniso_U_11
_atom_site_aniso_U_22
_atom_site_aniso_U_33
_atom_site_aniso_U_23
_atom_site_aniso_U_13
_atom_site_aniso_U_12
S1 0.0722(4) 0.0673(5) 0.0514(4) 0.0004(4) 0.0300(3) 0.0079(4)
O1 0.0653(11) 0.0439(11) 0.0918(13) -0.0051(9) 0.0483(9) -0.0016(9)
N5 0.0925(19) 0.166(3) 0.0699(18) -0.028(2) 0.0410(16) -0.0053(19)
N2 0.0986(17) 0.093(2) 0.0584(16) -0.0133(15) 0.0393(14) 0.0044(14)
N1 0.0887(16) 0.0880(19) 0.0599(15) -0.0104(14) 0.0352(13) 0.0128(14)
N3 0.111(2) 0.0652(18) 0.152(2) -0.0242(17) 0.1004(19) -0.0280(17)
N4 0.0836(17) 0.0462(16) 0.116(2) -0.0155(14) 0.0554(15) -0.0131(13)
C14 0.095(3) 0.242(6) 0.070(3) -0.032(4) 0.040(3) -0.015(3)
C13 0.096(3) 0.236(7) 0.092(4) 0.017(4) 0.047(3) -0.008(4)
C12 0.085(2) 0.142(4) 0.113(3) 0.025(3) 0.037(3) -0.005(2)
C11 0.086(2) 0.124(3) 0.083(3) -0.003(2) 0.036(2) -0.008(2)
C10 0.0663(19) 0.112(3) 0.065(2) -0.018(2) 0.0385(17) -0.013(2)
C9 0.0779(19) 0.093(2) 0.066(2) -0.015(2) 0.0374(17) -0.0048(17)
C8 0.0723(16) 0.0558(18) 0.0573(18) -0.0099(15) 0.0380(15) -0.0034(13)
C7 0.0597(15) 0.0441(16) 0.0586(17) -0.0059(14) 0.0298(13) -0.0038(13)
C6 0.0711(17) 0.0541(18) 0.080(2) -0.0071(16) 0.0404(16) 0.0047(15)
C5 0.0655(17) 0.0560(19) 0.093(2) 0.0042(18) 0.0342(18) 0.0097(14)
C4 0.0666(18) 0.0625(19) 0.0694(19) 0.0030(16) 0.0230(15) 0.0059(15)
C3 0.0662(16) 0.0591(18) 0.0554(17) -0.0043(14) 0.0271(14) 0.0032(14)
C2 0.0552(14) 0.0389(15) 0.0515(16) -0.0035(13) 0.0248(13) -0.0040(12)
C1 0.0557(14) 0.0461(16) 0.0466(14) -0.0042(12) 0.0252(11) 0.0016(13)
C15 0.0527(13) 0.0431(16) 0.0439(14) 0.0003(12) 0.0216(11) -0.0002(13)
C16 0.0685(16) 0.0440(17) 0.0587(16) -0.0046(13) 0.0312(13) -0.0001(14)
C17 0.0707(17) 0.0520(18) 0.0601(16) -0.0064(14) 0.0339(14) -0.0124(14)
C18 0.0668(17) 0.063(2) 0.0681(18) -0.0077(15) 0.0385(14) -0.0117(15)
C19 0.0702(16) 0.0551(19) 0.0775(19) -0.0125(14) 0.0459(15) -0.0082(15)
C20 0.0573(15) 0.0420(17) 0.0559(16) -0.0031(13) 0.0268(13) -0.0049(13)
C23 0.088(2) 0.089(3) 0.112(3) -0.004(2) 0.0606(19) -0.0161(19)
C24 0.149(3) 0.131(3) 0.130(3) 0.026(3) 0.089(3) 0.001(3)
C25 0.0517(14) 0.0450(17) 0.0509(15) 0.0024(13) 0.0248(12) 0.0002(13)
C26 0.0636(16) 0.0392(16) 0.0570(16) 0.0022(13) 0.0293(12) 0.0035(13)
C27 0.0692(17) 0.0432(18) 0.0745(18) -0.0039(14) 0.0355(14) -0.0015(15)
C28 0.0704(17) 0.0552(19) 0.124(2) -0.0145(18) 0.0581(17) -0.0128(16)
C29 0.0684(17) 0.0490(18) 0.103(2) -0.0091(16) 0.0516(15) -0.0024(15)
C30 0.0550(15) 0.0412(16) 0.0547(15) 0.0005(12) 0.0273(12) 0.0012(13)
C33 0.0775(18) 0.0545(18) 0.0739(19) -0.0092(16) 0.0240(15) -0.0042(15)
C34 0.081(2) 0.075(2) 0.089(2) 0.0094(18) 0.0178(16) -0.0031(16)
C21 0.076(5) 0.060(7) 0.072(7) -0.006(5) 0.045(5) -0.013(5)
C22 0.095(7) 0.115(8) 0.164(12) 0.025(7) 0.077(7) 0.042(6)
C21' 0.073(9) 0.105(13) 0.128(12) 0.001(9) 0.056(9) -0.025(9)
C22' 0.189(16) 0.110(13) 0.152(13) -0.043(12) 0.095(12) -0.061(12)
C31 0.077(6) 0.065(4) 0.089(4) -0.015(3) 0.025(4) -0.020(3)
C32 0.175(7) 0.079(4) 0.156(7) -0.018(3) 0.122(6) -0.028(4)
C31' 0.086(14) 0.022(8) 0.089(14) -0.025(10) 0.037(12) -0.018(8)
C32' 0.053(14) 0.22(2) 0.148(19) -0.088(14) 0.005(12) -0.013(12)

loop_
_atom_type_symbol
_atom_type_description
_atom_type_scat_dispersion_real
_atom_type_scat_dispersion_imag
_atom_type_scat_source
C C 0.0033 0.0016 'International Tables Vol C Tables 4.2.6.8 and 6.1.1.4'
H H 0.0000 0.0000 'International Tables Vol C Tables 4.2.6.8 and 6.1.1.4'
N N 0.0061 0.0033 'International Tables Vol C Tables 4.2.6.8 and 6.1.1.4'
O O 0.0106 0.0060 'International Tables Vol C Tables 4.2.6.8 and 6.1.1.4'
S S 0.1246 0.1234 'International Tables Vol C Tables 4.2.6.8 and 6.1.1.4'

loop_
_geom_angle_atom_site_label_1
_geom_angle_atom_site_label_2
_geom_angle_atom_site_label_3
_geom_angle
C8 S1 C1 93.89(11)
C25 O1 C20 117.62(18)
C10 N5 C14 116.1(4)
C9 N2 N1 114.0(2)
C8 N1 N2 111.1(2)
C18 N3 C23 121.8(2)
C18 N3 C21 119.9(4)
C23 N3 C21 113.1(4)
C18 N3 C21' 118.0(5)
C23 N3 C21' 116.8(4)
C21 N3 C21' 42.3(5)
C27 N4 C33 122.2(2)
C27 N4 C31 120.5(3)
C33 N4 C31 117.0(3)
C27 N4 C31' 113.9(6)
C33 N4 C31' 115.1(6)
C31 N4 C31' 36.7(7)
C13 C14 N5 124.2(5)
C14 C13 C12 119.3(5)
C13 C12 C11 118.0(4)
C10 C11 C12 119.3(4)
N5 C10 C11 123.0(3)
N5 C10 C9 115.0(4)
C11 C10 C9 122.0(3)
N2 C9 C10 120.6(3)
N1 C8 C7 121.9(2)
N1 C8 S1 126.2(2)
C7 C8 S1 111.85(18)
C2 C7 C6 120.5(2)
C2 C7 C8 113.8(2)
C6 C7 C8 125.7(2)
C5 C6 C7 118.8(2)
C6 C5 C4 120.7(2)
C3 C4 C5 120.3(2)
C4 C3 C2 119.8(2)
C7 C2 C3 119.9(2)
C7 C2 C1 116.9(2)
C3 C2 C1 123.1(2)
C30 C1 C15 109.27(18)
C30 C1 C2 111.18(17)
C15 C1 C2 114.22(18)
C30 C1 S1 109.14(15)
C15 C1 S1 109.57(14)
C2 C1 S1 103.24(14)
C20 C15 C16 115.9(2)
C20 C15 C1 121.7(2)
C16 C15 C1 122.4(2)
C17 C16 C15 122.5(2)
C16 C17 C18 120.9(2)
N3 C18 C19 121.4(2)
N3 C18 C17 121.7(2)
C19 C18 C17 116.8(2)
C20 C19 C18 121.2(2)
C15 C20 C19 122.7(2)
C15 C20 O1 123.0(2)
C19 C20 O1 114.4(2)
N3 C23 C24 113.1(3)
O1 C25 C30 122.0(2)
O1 C25 C26 114.6(2)
C30 C25 C26 123.4(2)
C25 C26 C27 120.5(2)
N4 C27 C26 122.1(2)
N4 C27 C28 121.4(2)
C26 C27 C28 116.5(2)
C29 C28 C27 121.1(2)
C28 C29 C30 123.3(2)
C25 C30 C29 115.1(2)
C25 C30 C1 122.7(2)
C29 C30 C1 122.2(2)
N4 C33 C34 114.3(2)
N3 C21 C22 106.2(13)
C22' C21' N3 103(3)
N4 C31 C32 110.2(9)
C32' C31' N4 97(2)

loop_
_geom_bond_atom_site_label_1
_geom_bond_atom_site_label_2
_geom_bond_distance
S1 C8 1.741(2)
S1 C1 1.889(2)
O1 C25 1.377(2)
O1 C20 1.382(2)
N5 C10 1.333(3)
N5 C14 1.352(5)
N2 C9 1.268(3)
N2 N1 1.407(3)
N1 C8 1.293(3)
N3 C18 1.374(3)
N3 C23 1.450(3)
N3 C21 1.478(13)
N3 C21' 1.62(2)
N4 C27 1.378(3)
N4 C33 1.449(3)
N4 C31 1.481(8)
N4 C31' 1.59(3)
C14 C13 1.348(5)
C13 C12 1.360(5)
C12 C11 1.388(4)
C11 C10 1.368(4)
C10 C9 1.462(4)
C8 C7 1.455(3)
C7 C2 1.379(3)
C7 C6 1.396(3)
C6 C5 1.375(3)
C5 C4 1.383(3)
C4 C3 1.373(3)
C3 C2 1.383(3)
C2 C1 1.520(3)
C1 C30 1.510(3)
C1 C15 1.510(3)
C15 C20 1.376(3)
C15 C16 1.397(3)
C16 C17 1.373(3)
C17 C18 1.399(3)
C18 C19 1.391(3)
C19 C20 1.379(3)
C23 C24 1.478(4)
C25 C30 1.378(3)
C25 C26 1.382(3)
C26 C27 1.395(3)
C27 C28 1.399(3)
C28 C29 1.366(3)
C29 C30 1.386(3)
C33 C34 1.503(3)
C21 C22 1.57(3)
C21' C22' 1.38(3)
C31 C32 1.499(12)
C31' C32' 1.59(4)
